data_1519683
loop_
_publ_author_name
'Schubert, David M.'
'Harwell, David E.'
'Knobler, Carolyn B.'
'Hawthorne, M. Frederick'

_publ_section_title
;
 Structural Characterization of Charge Transfer Complexes of the
 Nickel(IV) Bis(3,1,2-dicarbollyl) Sandwich Compound
;
_journal_name_full 'Acta Chemica Scandinavica'
_journal_page_first 721
_journal_page_last 730
_journal_volume 53
_journal_year 1999
_chemical_formula_sum 'C20 H32 B18 Ni'
_chemical_formula_weight 525.8
_space_group_IT_number 19
_symmetry_cell_setting orthorhombic
_symmetry_Int_Tables_number 19
_symmetry_space_group_name_Hall 'P 2ac 2ab'
_symmetry_space_group_name_H-M 'P 21 21 21'
_cell_angle_alpha 90
_cell_angle_beta 90
_cell_angle_gamma 90
_cell_formula_units_Z 4
_cell_length_a 6.967(1)
_cell_length_b 14.804(2)
_cell_length_c 26.200(4)
_cell_volume 2702.3(7)
_diffrn_ambient_temperature 298
_diffrn_radiation_probe x-ray
_diffrn_radiation_type MoK\a
_diffrn_radiation_wavelength 0.7107
_exptl_absorpt_coefficient_mu 0.73
_exptl_crystal_density_diffrn 1.29
_refine_ls_number_reflns 1812
_refine_ls_R_factor_gt 0.075
_refine_ls_wR_factor_gt 0.094
_cod_data_source_file Acta-Chem-Scand-1999-53-721-730-2.cif
_cod_data_source_block 2
_cod_database_code 1519683

loop_
_symmetry_equiv_pos_site_id
_symmetry_equiv_pos_as_xyz
1 x,y,z
2 1/2-x,-y,1/2+z
3 1/2+x,1/2-y,-z
4 -x,1/2+y,1/2-z

loop_
_atom_site_aniso_label
_atom_site_aniso_U_11
_atom_site_aniso_U_22
_atom_site_aniso_U_33
_atom_site_aniso_U_23
_atom_site_aniso_U_13
_atom_site_aniso_U_12
Ni 0.0336(7) 0.0360(7) 0.0418(7) -0.0002(1) 0.0038(10) -0.0041(10)

loop_
_atom_site_label
_atom_site_type_symbol
_atom_site_thermal_displace_type
_atom_site_fract_x
_atom_site_fract_y
_atom_site_fract_z
_atom_site_occupancy
_atom_site_U_iso_or_equiv
_atom_site_calc_flag
_atom_site_refinement_flags
_atom_site_disorder_assembly
_atom_site_disorder_group
Ni Ni Uani -0.2461(2) -0.16603(8) -0.18471(5) 1.000 0.0371(4) . . . .
C1 C Uiso -0.1410(17) -0.1476(8) -0.1112(5) 1.000 0.064(3) . . . .
C2 C Uiso -0.0139(17) -0.2147(7) -0.1445(4) 1.000 0.063(3) . . . .
C12 C Uiso -0.1190(18) -0.0571(8) -0.2244(4) 1.000 0.073(4) . . . .
C22 C Uiso -0.3363(17) -0.0370(8) -0.2035(4) 1.000 0.068(3) . . . .
B4 B Uiso -0.381(2) -0.1734(9) -0.1134(5) 1.000 0.060(4) . . . .
B5 B Uiso -0.234(3) -0.1968(8) -0.0593(5) 1.000 0.073(4) . . . .
B6 B Uiso 0.012(2) -0.2221(10) -0.0786(5) 1.000 0.072(4) . . . .
B7 B Uiso -0.149(2) -0.2983(9) -0.1735(5) 1.000 0.064(4) . . . .
B8 B Uiso -0.401(2) -0.2767(9) -0.1530(5) 1.000 0.066(4) . . . .
B9 B Uiso -0.391(2) -0.2801(9) -0.0834(6) 1.000 0.070(4) . . . .
B10 B Uiso -0.155(2) -0.3118(9) -0.0630(6) 1.000 0.073(4) . . . .
B11 B Uiso -0.005(2) -0.3176(9) -0.1184(5) 1.000 0.066(4) . . . .
B12 B Uiso -0.246(3) -0.3589(8) -0.1199(5) 1.000 0.072(3) . . . .
B42 B Uiso -0.1096(19) -0.1575(9) -0.2564(5) 1.000 0.058(3) . . . .
B52 B Uiso -0.105(2) -0.0530(9) -0.2881(5) 1.000 0.067(4) . . . .
B62 B Uiso -0.238(3) 0.0276(9) -0.2530(5) 1.000 0.076(4) . . . .
B72 B Uiso -0.496(2) -0.1214(9) -0.2196(5) 1.000 0.069(4) . . . .
B82 B Uiso -0.351(2) -0.2003(9) -0.2570(5) 1.000 0.063(4) . . . .
B92 B Uiso -0.251(2) -0.1375(8) -0.3105(4) 1.000 0.064(3) . . . .
B102 B Uiso -0.344(2) -0.0241(9) -0.3067(5) 1.000 0.071(4) . . . .
B112 B Uiso -0.484(2) -0.0095(10) -0.2521(6) 1.000 0.071(4) . . . .
B122 B Uiso -0.494(2) -0.1162(9) -0.2869(5) 1.000 0.070(4) . . . .
C3AP C Uiso -0.276(2) 0.0725(8) 0.0169(5) 1.000 0.087(4) . . . .
C1P C Uiso -0.575(3) 0.1819(11) -0.0195(6) 1.000 0.128(6) . . . .
C5AP C Uiso 0.0433(19) 0.0403(10) -0.0474(5) 1.000 0.078(4) . . . .
C2P C Uiso -0.589(3) 0.1470(10) 0.0262(6) 1.000 0.117(5) . . . .
C8AP C Uiso -0.099(2) 0.1335(10) -0.1145(6) 1.000 0.095(4) . . . .
C3P C Uiso -0.440(2) 0.0878(10) 0.0505(6) 1.000 0.119(5) . . . .
C4P C Uiso -0.123(2) 0.0165(9) 0.0326(6) 1.000 0.101(5) . . . .
C5P C Uiso 0.027(2) 0.0032(9) 0.0027(5) 1.000 0.096(4) . . . .
C6P C Uiso 0.196(2) 0.0237(10) -0.0766(5) 1.000 0.111(5) . . . .
C7P C Uiso 0.210(3) 0.0616(10) -0.1229(6) 1.000 0.120(5) . . . .
C8P C Uiso 0.066(2) 0.1155(10) -0.1449(6) 1.000 0.101(5) . . . .
C9P C Uiso -0.252(3) 0.1881(9) -0.1315(5) 1.000 0.104(4) . . . .
C10A C Uiso -0.425(2) 0.1717(10) -0.0537(6) 1.000 0.097(4) . . . .
C10B C Uiso -0.272(2) 0.1091(7) -0.0330(4) 1.000 0.071(3) . . . .
C10C C Uiso -0.1087(17) 0.0961(7) -0.0650(4) 1.000 0.063(3) . . . .
C10P C Uiso -0.404(2) 0.2060(9) -0.1022(5) 1.000 0.089(4) . . . .

loop_
_geom_angle_atom_site_label_1
_geom_angle_atom_site_label_2
_geom_angle_atom_site_label_3
_geom_angle
_geom_angle_site_symmetry_1
_geom_angle_site_symmetry_2
_geom_angle_site_symmetry_3
_geom_angle_publ_flag
C1 Ni C2 45.2(4) . . . yes
C1 Ni C12 102.0(4) . . . yes
C1 Ni C22 101.9(4) . . . yes
C1 Ni B4 48.6(5) . . . yes
C1 Ni B7 83.0(5) . . . yes
C1 Ni B8 85.3(5) . . . yes
C1 Ni B42 131.2(5) . . . yes
C1 Ni B72 131.5(5) . . . yes
C1 Ni B82 173.5(5) . . . yes
C2 Ni C12 100.9(5) . . . yes
C2 Ni C22 133.0(4) . . . yes
C2 Ni B4 83.0(5) . . . yes
C2 Ni B7 49.3(5) . . . yes
C2 Ni B8 86.0(5) . . . yes
C2 Ni B42 97.0(5) . . . yes
C2 Ni B72 174.6(5) . . . yes
C2 Ni B82 130.7(5) . . . yes
C12 Ni C22 46.1(5) . . . yes
C12 Ni B4 131.8(5) . . . yes
C12 Ni B7 130.4(5) . . . yes
C12 Ni B8 172.3(5) . . . yes
C12 Ni B42 47.7(5) . . . yes
C12 Ni B72 83.8(5) . . . yes
C12 Ni B82 83.5(5) . . . yes
C22 Ni B4 97.1(5) . . . yes
C22 Ni B7 174.3(5) . . . yes
C22 Ni B8 130.4(5) . . . yes
C22 Ni B42 82.5(5) . . . yes
C22 Ni B72 49.2(5) . . . yes
C22 Ni B82 84.4(5) . . . yes
B4 Ni B7 88.3(5) . . . yes
B4 Ni B8 52.0(5) . . . yes
B4 Ni B42 179.5(6) . . . yes
B4 Ni B72 91.9(5) . . . yes
B4 Ni B82 129.7(5) . . . yes
B7 Ni B8 52.4(5) . . . yes
B7 Ni B42 92.0(5) . . . yes
B7 Ni B72 129.1(5) . . . yes
B7 Ni B82 90.8(5) . . . yes
B8 Ni B42 128.4(5) . . . yes
B8 Ni B72 89.5(5) . . . yes
B8 Ni B82 89.4(5) . . . yes
B42 Ni B72 88.1(5) . . . yes
B42 Ni B82 50.7(5) . . . yes
B72 Ni B82 52.1(5) . . . yes
Ni C1 C2 66.8(6) . . . yes
Ni C1 B4 66.2(6) . . . yes
Ni C1 B5 124.0(9) . . . yes
Ni C1 B6 125.6(8) . . . yes
C2 C1 B4 112.6(9) . . . yes
C2 C1 B5 112.9(9) . . . yes
C2 C1 B6 62.4(7) . . . yes
B4 C1 B5 63.5(9) . . . yes
B4 C1 B6 117.9(9) . . . yes
B5 C1 B6 64.3(9) . . . yes
Ni C2 C1 68.0(6) . . . yes
Ni C2 B6 127.7(8) . . . yes
Ni C2 B7 66.3(6) . . . yes
Ni C2 B11 123.9(8) . . . yes
C1 C2 B6 63.4(8) . . . yes
C1 C2 B7 112.6(9) . . . yes
C1 C2 B11 111.4(9) . . . yes
B6 C2 B7 116.6(9) . . . yes
B6 C2 B11 62.1(8) . . . yes
B7 C2 B11 63.1(7) . . . yes
Ni C12 C22 65.6(6) . . . yes
Ni C12 B42 66.0(6) . . . yes
Ni C12 B52 122.9(8) . . . yes
Ni C12 B62 125.6(10) . . . yes
C22 C12 B42 111.0(9) . . . yes
C22 C12 B52 112.4(9) . . . yes
C22 C12 B62 63.7(9) . . . yes
B42 C12 B52 62.6(7) . . . yes
B42 C12 B62 116.7(9) . . . yes
B52 C12 B62 63.7(8) . . . yes
Ni C22 C12 68.4(6) . . . yes
Ni C22 B62 124.2(8) . . . yes
Ni C22 B72 65.5(6) . . . yes
Ni C22 B112 126.0(8) . . . yes
C12 C22 B62 59.3(8) . . . yes
C12 C22 B72 112.5(9) . . . yes
C12 C22 B112 110.8(9) . . . yes
B62 C22 B72 117.8(9) . . . yes
B62 C22 B112 63.1(9) . . . yes
B72 C22 B112 66.2(8) . . . yes
C3P C3AP C4P 120.4(12) . . . no
C3P C3AP C10B 120.9(12) . . . no
C4P C3AP C10B 118.6(13) . . . no
C2P C1P C10A 127.3(18) . . . no
C5P C5AP C6P 121.4(13) . . . no
C5P C5AP C10C 117.6(12) . . . no
C6P C5AP C10C 121.1(12) . . . no
C1P C2P C3P 124.6(18) . . . no
C8P C8AP C10C 118.6(13) . . . no
C8P C8AP C9P 122.8(14) . . . no
C9P C8AP C10C 118.6(13) . . . no
C3AP C3P C2P 112.1(13) . . . no
C3AP C4P C5P 120.8(14) . . . no
C5AP C5P C4P 123.4(13) . . . no
C5AP C6P C7P 120.0(15) . . . no
C6P C7P C8P 123.9(17) . . . no
C8AP C8P C7P 117.0(14) . . . no
C8AP C9P C10P 122.1(13) . . . no
C1P C10A C10P 129.6(14) . . . no
C10B C10A C10P 118.8(12) . . . no
C1P C10A C10B 111.5(13) . . . no
C10A C10B C10C 115.7(10) . . . no
C3AP C10B C10A 123.5(12) . . . no
C3AP C10B C10C 120.5(11) . . . no
C8AP C10C C10B 121.7(11) . . . no
C5AP C10C C8AP 119.4(11) . . . no
C5AP C10C C10B 118.9(10) . . . no
C9P C10P C10A 122.8(13) . . . no
Ni B4 B5 117.5(9) . . . yes
Ni B4 B8 65.0(6) . . . yes
Ni B4 B9 117.5(8) . . . yes
C1 B4 B5 57.1(8) . . . yes
Ni B4 C1 65.2(6) . . . yes
B5 B4 B9 59.7(8) . . . yes
B8 B4 B9 60.5(8) . . . yes
C1 B4 B9 102.9(9) . . . yes
B5 B4 B8 109.2(9) . . . yes
C1 B4 B8 106.0(9) . . . yes
C1 B5 B4 59.5(7) . . . yes
C1 B5 B6 60.1(9) . . . yes
B6 B5 B10 60.1(8) . . . yes
B9 B5 B10 60.5(8) . . . yes
B6 B5 B9 109.8(9) . . . yes
B4 B5 B6 111.0(10) . . . yes
C1 B5 B9 104.7(10) . . . yes
C1 B5 B10 104.5(10) . . . yes
B4 B5 B9 59.7(8) . . . yes
B4 B5 B10 108.6(9) . . . yes
C1 B6 B5 55.7(7) . . . yes
C1 B6 C2 54.2(7) . . . yes
C2 B6 B11 57.0(7) . . . yes
B5 B6 B10 59.0(7) . . . yes
B5 B6 B11 105.4(9) . . . yes
C1 B6 B10 100.4(9) . . . yes
C1 B6 B11 100.1(9) . . . yes
C2 B6 B5 99.5(9) . . . yes
C2 B6 B10 101.7(9) . . . yes
B10 B6 B11 60.1(8) . . . yes
C2 B7 B11 56.8(7) . . . yes
C2 B7 B12 102.6(9) . . . yes
C2 B7 B8 105.3(9) . . . yes
Ni B7 C2 64.4(6) . . . yes
Ni B7 B8 64.9(6) . . . yes
Ni B7 B11 116.5(8) . . . yes
Ni B7 B12 117.1(8) . . . yes
B8 B7 B11 108.9(9) . . . yes
B8 B7 B12 60.4(8) . . . yes
B11 B7 B12 59.9(9) . . . yes
B9 B8 B12 59.3(7) . . . yes
Ni B8 B9 113.0(8) . . . yes
Ni B8 B12 113.2(9) . . . yes
Ni B8 B4 63.0(6) . . . yes
Ni B8 B7 62.8(6) . . . yes
B4 B8 B9 57.4(7) . . . yes
B4 B8 B12 103.7(9) . . . yes
B4 B8 B7 103.4(9) . . . yes
B7 B8 B12 58.0(8) . . . yes
B7 B8 B9 104.3(9) . . . yes
B4 B9 B10 109.3(10) . . . yes
B4 B9 B8 62.1(8) . . . yes
B4 B9 B5 60.7(8) . . . yes
B5 B9 B10 60.5(8) . . . yes
B5 B9 B12 107.0(11) . . . yes
B8 B9 B10 109.9(10) . . . yes
B8 B9 B12 60.8(8) . . . yes
B10 B9 B12 58.5(9) . . . yes
B4 B9 B12 108.6(10) . . . yes
B5 B9 B8 111.2(10) . . . yes
B5 B10 B12 108.1(10) . . . yes
B6 B10 B9 109.3(10) . . . yes
B6 B10 B11 58.5(8) . . . yes
B6 B10 B12 109.3(10) . . . yes
B9 B10 B11 107.8(10) . . . yes
B5 B10 B6 60.9(9) . . . yes
B5 B10 B9 59.0(9) . . . yes
B5 B10 B11 105.6(10) . . . yes
B11 B10 B12 60.4(9) . . . yes
B9 B10 B12 61.4(9) . . . yes
C2 B11 B7 60.1(7) . . . yes
B10 B11 B12 59.1(8) . . . yes
B6 B11 B7 112.9(10) . . . yes
C2 B11 B10 105.5(9) . . . yes
C2 B11 B12 105.6(9) . . . yes
C2 B11 B6 60.9(7) . . . yes
B7 B11 B12 60.5(8) . . . yes
B6 B11 B10 61.4(8) . . . yes
B6 B11 B12 110.5(10) . . . yes
B7 B11 B10 108.7(10) . . . yes
B7 B12 B11 59.6(8) . . . yes
B8 B12 B9 59.9(8) . . . yes
B8 B12 B10 110.3(9) . . . yes
B7 B12 B10 109.1(10) . . . yes
B7 B12 B9 107.5(9) . . . yes
B7 B12 B8 61.5(7) . . . yes
B8 B12 B11 109.6(9) . . . yes
B9 B12 B10 60.1(8) . . . yes
B9 B12 B11 106.9(9) . . . yes
B10 B12 B11 60.6(9) . . . yes
B82 B42 B92 61.7(7) . . . yes
Ni B42 B82 64.2(6) . . . yes
B52 B42 B92 58.6(7) . . . yes
Ni B42 C12 66.3(6) . . . yes
Ni B42 B52 118.8(8) . . . yes
C12 B42 B82 106.0(9) . . . yes
Ni B42 B92 118.5(8) . . . yes
C12 B42 B52 57.7(7) . . . yes
C12 B42 B92 103.2(9) . . . yes
B52 B42 B82 108.9(9) . . . yes
C12 B52 B42 59.7(7) . . . yes
B42 B52 B92 60.6(7) . . . yes
B42 B52 B102 108.8(9) . . . yes
B62 B52 B92 111.1(11) . . . yes
C12 B52 B62 58.4(7) . . . yes
C12 B52 B92 106.3(9) . . . yes
C12 B52 B102 103.1(9) . . . yes
B42 B52 B62 109.8(9) . . . yes
B62 B52 B102 59.5(8) . . . yes
B92 B52 B102 61.9(8) . . . yes
C22 B62 B112 56.7(8) . . . yes
C22 B62 B52 102.8(9) . . . yes
C22 B62 B102 101.0(10) . . . yes
C12 B62 C22 57.0(7) . . . yes
C12 B62 B52 58.0(8) . . . yes
C12 B62 B102 103.8(9) . . . yes
C12 B62 B112 103.7(10) . . . yes
B102 B62 B112 58.6(9) . . . yes
B52 B62 B102 60.8(8) . . . yes
B52 B62 B112 107.5(10) . . . yes
B82 B72 B122 59.2(7) . . . yes
B112 B72 B122 60.3(8) . . . yes
Ni B72 B112 116.5(8) . . . yes
Ni B72 B122 116.6(8) . . . yes
Ni B72 C22 65.3(6) . . . yes
Ni B72 B82 64.5(6) . . . yes
C22 B72 B112 55.9(7) . . . yes
C22 B72 B122 102.0(9) . . . yes
C22 B72 B82 103.7(9) . . . yes
B82 B72 B112 107.3(9) . . . yes
Ni B82 B42 65.2(6) . . . yes
Ni B82 B72 63.5(6) . . . yes
B42 B82 B92 57.9(7) . . . yes
B42 B82 B122 106.4(9) . . . yes
B72 B82 B92 107.3(9) . . . yes
B72 B82 B122 58.6(7) . . . yes
Ni B82 B92 116.1(8) . . . yes
Ni B82 B122 115.2(8) . . . yes
B42 B82 B72 106.7(9) . . . yes
B92 B82 B122 61.1(7) . . . yes
B52 B92 B102 61.0(7) . . . yes
B82 B92 B102 107.2(9) . . . yes
B82 B92 B122 58.3(7) . . . yes
B52 B92 B122 107.9(9) . . . yes
B42 B92 B52 60.9(7) . . . yes
B42 B92 B82 60.4(7) . . . yes
B42 B92 B102 108.4(8) . . . yes
B42 B92 B122 106.0(8) . . . yes
B52 B92 B82 109.6(8) . . . yes
B102 B92 B122 59.2(7) . . . yes
B62 B102 B92 107.3(9) . . . yes
B62 B102 B112 61.7(9) . . . yes
B52 B102 B122 106.4(9) . . . yes
B52 B102 B62 59.8(9) . . . yes
B52 B102 B92 57.1(7) . . . yes
B52 B102 B112 109.1(9) . . . yes
B62 B102 B122 110.1(10) . . . yes
B92 B102 B112 111.2(9) . . . yes
B92 B102 B122 61.2(7) . . . yes
B112 B102 B122 62.1(8) . . . yes
C22 B112 B102 104.4(9) . . . yes
C22 B112 B122 101.0(9) . . . yes
C22 B112 B72 57.9(8) . . . yes
C22 B112 B62 60.2(7) . . . yes
B72 B112 B122 57.2(7) . . . yes
B102 B112 B122 60.3(8) . . . yes
B62 B112 B122 107.1(10) . . . yes
B62 B112 B72 108.7(10) . . . yes
B62 B112 B102 59.7(8) . . . yes
B72 B112 B102 106.8(10) . . . yes
B102 B122 B112 57.6(7) . . . yes
B92 B122 B102 59.6(7) . . . yes
B92 B122 B112 106.4(9) . . . yes
B72 B122 B82 62.2(8) . . . yes
B72 B122 B92 109.7(9) . . . yes
B72 B122 B102 109.1(9) . . . yes
B72 B122 B112 62.6(8) . . . yes
B82 B122 B92 60.6(7) . . . yes
B82 B122 B102 109.5(10) . . . yes
B82 B122 B112 111.4(9) . . . yes

loop_
_geom_bond_atom_site_label_1
_geom_bond_atom_site_label_2
_geom_bond_distance
_geom_bond_site_symmetry_1
_geom_bond_site_symmetry_2
_geom_bond_publ_flag
Ni C1 2.078(13) . . yes
Ni C2 2.061(11) . . yes
Ni C12 2.113(12) . . yes
Ni C22 2.070(12) . . yes
Ni B4 2.094(13) . . yes
Ni B7 2.092(13) . . yes
Ni B8 2.131(13) . . yes
Ni B42 2.109(13) . . yes
Ni B72 2.075(14) . . yes
Ni B82 2.093(13) . . yes
C1 C2 1.591(16) . . no
C1 B4 1.716(18) . . yes
C1 B5 1.673(19) . . yes
C1 B6 1.756(19) . . yes
C2 B6 1.739(17) . . yes
C2 B7 1.731(17) . . yes
C2 B11 1.671(17) . . yes
C12 C22 1.637(17) . . no
C12 B42 1.708(18) . . yes
C12 B52 1.673(17) . . yes
C12 B62 1.680(19) . . yes
C22 B62 1.751(18) . . yes
C22 B72 1.725(18) . . yes
C22 B112 1.687(19) . . yes
C3AP C10B 1.416(17) . . no
C3AP C3P 1.46(2) . . no
C3AP C4P 1.412(19) . . no
C1P C2P 1.31(2) . . no
C1P C10A 1.39(2) . . no
C5AP C6P 1.333(19) . . no
C5AP C5P 1.427(19) . . no
C5AP C10C 1.420(18) . . no
C2P C3P 1.50(2) . . no
C8AP C10C 1.412(19) . . no
C8AP C9P 1.41(2) . . no
C8AP C8P 1.42(2) . . no
C4P C5P 1.32(2) . . no
C6P C7P 1.34(2) . . no
C7P C8P 1.41(2) . . no
C9P C10P 1.34(2) . . no
C10A C10P 1.38(2) . . no
C10A C10B 1.513(19) . . no
C10B C10C 1.426(17) . . no
B4 B5 1.78(2) . . yes
B4 B9 1.766(19) . . yes
B4 B8 1.853(19) . . yes
B5 B6 1.83(2) . . yes
B5 B9 1.77(2) . . yes
B5 B10 1.792(19) . . yes
B6 B11 1.761(19) . . yes
B6 B10 1.81(2) . . yes
B7 B11 1.781(19) . . yes
B7 B8 1.86(2) . . yes
B7 B12 1.798(19) . . yes
B8 B9 1.83(2) . . yes
B8 B12 1.84(2) . . yes
B9 B10 1.79(2) . . yes
B9 B12 1.82(2) . . yes
B10 B12 1.76(2) . . yes
B10 B11 1.79(2) . . yes
B11 B12 1.79(2) . . yes
B42 B52 1.756(19) . . yes
B42 B82 1.797(19) . . yes
B42 B92 1.751(18) . . yes
B52 B92 1.716(18) . . yes
B52 B102 1.79(2) . . yes
B52 B62 1.77(2) . . yes
B62 B112 1.80(2) . . yes
B62 B102 1.76(2) . . yes
B72 B122 1.765(19) . . yes
B72 B82 1.829(19) . . yes
B72 B112 1.86(2) . . yes
B82 B122 1.777(19) . . yes
B82 B92 1.821(18) . . yes
B92 B122 1.830(19) . . yes
B92 B102 1.802(18) . . yes
B102 B122 1.795(19) . . yes
B102 B112 1.75(2) . . yes
B112 B122 1.83(2) . . yes

loop_
_geom_torsion_atom_site_label_1
_geom_torsion_atom_site_label_2
_geom_torsion_atom_site_label_3
_geom_torsion_atom_site_label_4
_geom_torsion
_geom_torsion_site_symmetry_1
_geom_torsion_site_symmetry_2
_geom_torsion_site_symmetry_3
_geom_torsion_site_symmetry_4
_geom_torsion_publ_flag
C2 Ni C1 B4 -130.3(9) . . . . no
C2 Ni C1 B5 -102.8(11) . . . . no
C2 Ni C1 B6 -22.0(8) . . . . no
C12 Ni C1 C2 -93.5(6) . . . . no
C12 Ni C1 B4 136.2(6) . . . . no
C12 Ni C1 B5 163.7(10) . . . . no
C12 Ni C1 B6 -115.6(10) . . . . no
C22 Ni C1 C2 -140.7(6) . . . . no
C22 Ni C1 B4 89.0(7) . . . . no
C22 Ni C1 B5 116.5(10) . . . . no
C22 Ni C1 B6 -162.7(9) . . . . no
B4 Ni C1 C2 130.3(9) . . . . no
B4 Ni C1 B5 27.5(9) . . . . no
B4 Ni C1 B6 108.3(11) . . . . no
B7 Ni C1 C2 36.3(6) . . . . no
B7 Ni C1 B4 -94.0(7) . . . . no
B7 Ni C1 B5 -66.5(10) . . . . no
B7 Ni C1 B6 14.3(10) . . . . no
B8 Ni C1 C2 89.0(7) . . . . no
B8 Ni C1 B4 -41.3(7) . . . . no
B8 Ni C1 B5 -13.9(10) . . . . no
B8 Ni C1 B6 66.9(10) . . . . no
B42 Ni C1 C2 -50.2(8) . . . . no
B42 Ni C1 B4 179.5(7) . . . . no
B42 Ni C1 B5 -153.1(9) . . . . no
B42 Ni C1 B6 -72.3(11) . . . . no
B72 Ni C1 C2 174.2(7) . . . . no
B72 Ni C1 B4 43.9(9) . . . . no
B72 Ni C1 B5 71.3(12) . . . . no
B72 Ni C1 B6 152.1(9) . . . . no
C1 Ni C2 B6 22.9(9) . . . . no
C1 Ni C2 B7 129.1(8) . . . . no
C1 Ni C2 B11 101.7(11) . . . . no
C12 Ni C2 C1 96.2(6) . . . . no
C12 Ni C2 B6 119.0(9) . . . . no
C12 Ni C2 B7 -134.8(6) . . . . no
C12 Ni C2 B11 -162.1(9) . . . . no
C22 Ni C2 C1 58.0(8) . . . . no
C22 Ni C2 B6 80.9(11) . . . . no
C22 Ni C2 B7 -172.9(6) . . . . no
C22 Ni C2 B11 159.8(8) . . . . no
B4 Ni C2 C1 -35.2(7) . . . . no
B4 Ni C2 B6 -12.3(10) . . . . no
B4 Ni C2 B7 93.9(7) . . . . no
B4 Ni C2 B11 66.6(9) . . . . no
B7 Ni C2 C1 -129.1(8) . . . . no
B7 Ni C2 B6 -106.2(11) . . . . no
B7 Ni C2 B11 -27.3(8) . . . . no
B8 Ni C2 C1 -87.4(7) . . . . no
B8 Ni C2 B6 -64.5(10) . . . . no
B8 Ni C2 B7 41.7(7) . . . . no
B8 Ni C2 B11 14.3(9) . . . . no
B42 Ni C2 C1 144.4(7) . . . . no
B42 Ni C2 B6 167.2(10) . . . . no
B42 Ni C2 B7 -86.6(7) . . . . no
B42 Ni C2 B11 -113.9(9) . . . . no
B82 Ni C2 C1 -173.1(7) . . . . no
B82 Ni C2 B6 -150.2(9) . . . . no
B82 Ni C2 B7 -44.1(8) . . . . no
B82 Ni C2 B11 -71.4(11) . . . . no
C1 Ni C12 C22 -95.0(6) . . . . no
C1 Ni C12 B42 135.8(6) . . . . no
C1 Ni C12 B52 163.2(9) . . . . no
C1 Ni C12 B62 -117.6(9) . . . . no
C2 Ni C12 C22 -141.2(6) . . . . no
C2 Ni C12 B42 89.6(6) . . . . no
C2 Ni C12 B52 117.0(9) . . . . no
C2 Ni C12 B62 -163.8(9) . . . . no
C22 Ni C12 B42 -129.2(8) . . . . no
C22 Ni C12 B52 -101.8(11) . . . . no
C22 Ni C12 B62 -22.6(8) . . . . no
B4 Ni C12 C22 -50.9(8) . . . . no
B4 Ni C12 B42 179.9(7) . . . . no
B4 Ni C12 B52 -152.7(9) . . . . no
B4 Ni C12 B62 -73.4(11) . . . . no
B7 Ni C12 C22 173.9(6) . . . . no
B7 Ni C12 B42 44.7(9) . . . . no
B7 Ni C12 B52 72.1(11) . . . . no
B7 Ni C12 B62 151.4(9) . . . . no
B42 Ni C12 C22 129.2(8) . . . . no
B42 Ni C12 B52 27.4(9) . . . . no
B42 Ni C12 B62 106.7(11) . . . . no
B72 Ni C12 C22 36.1(6) . . . . no
B72 Ni C12 B42 -93.1(7) . . . . no
B72 Ni C12 B52 -65.7(10) . . . . no
B72 Ni C12 B62 13.6(9) . . . . no
B82 Ni C12 C22 88.5(6) . . . . no
B82 Ni C12 B42 -40.7(7) . . . . no
B82 Ni C12 B52 -13.3(10) . . . . no
B82 Ni C12 B62 66.0(9) . . . . no
C1 Ni C22 C12 95.3(6) . . . . no
C1 Ni C22 B62 116.5(10) . . . . no
C1 Ni C22 B72 -135.4(6) . . . . no
C1 Ni C22 B112 -164.1(9) . . . . no
C2 Ni C22 C12 57.3(8) . . . . no
C2 Ni C22 B62 78.5(11) . . . . no
C2 Ni C22 B72 -173.4(6) . . . . no
C2 Ni C22 B112 158.0(9) . . . . no
C12 Ni C22 B62 21.2(9) . . . . no
C12 Ni C22 B72 129.3(8) . . . . no
C12 Ni C22 B112 100.6(11) . . . . no
B4 Ni C22 C12 144.4(6) . . . . no
B4 Ni C22 B62 165.6(10) . . . . no
B4 Ni C22 B72 -86.3(7) . . . . no
B4 Ni C22 B112 -115.0(10) . . . . no
B8 Ni C22 C12 -170.7(6) . . . . no
B8 Ni C22 B62 -149.5(9) . . . . no
B8 Ni C22 B72 -41.4(8) . . . . no
B8 Ni C22 B112 -70.1(11) . . . . no
B42 Ni C22 C12 -35.3(6) . . . . no
B42 Ni C22 B62 -14.1(10) . . . . no
B42 Ni C22 B72 94.0(7) . . . . no
B42 Ni C22 B112 65.3(10) . . . . no
B72 Ni C22 C12 -129.3(8) . . . . no
B72 Ni C22 B62 -108.1(11) . . . . no
B72 Ni C22 B112 -28.7(9) . . . . no
B82 Ni C22 C12 -86.3(6) . . . . no
B82 Ni C22 B62 -65.1(10) . . . . no
B82 Ni C22 B72 43.0(7) . . . . no
B82 Ni C22 B112 14.3(10) . . . . no
C1 Ni B4 B5 -23.9(7) . . . . no
C1 Ni B4 B8 -123.4(8) . . . . no
C1 Ni B4 B9 -92.1(10) . . . . no
C2 Ni B4 C1 33.1(6) . . . . no
C2 Ni B4 B5 9.2(8) . . . . no
C2 Ni B4 B8 -90.3(6) . . . . no
C2 Ni B4 B9 -59.0(9) . . . . no
C12 Ni B4 C1 -65.4(8) . . . . no
C12 Ni B4 B5 -89.2(10) . . . . no
C12 Ni B4 B8 171.3(7) . . . . no
C12 Ni B4 B9 -157.4(8) . . . . no
C22 Ni B4 C1 -99.6(6) . . . . no
C22 Ni B4 B5 -123.5(8) . . . . no
C22 Ni B4 B8 137.0(6) . . . . no
C22 Ni B4 B9 168.3(9) . . . . no
B7 Ni B4 C1 82.2(7) . . . . no
B7 Ni B4 B5 58.3(9) . . . . no
B7 Ni B4 B8 -41.2(7) . . . . no
B7 Ni B4 B9 -9.9(9) . . . . no
B8 Ni B4 C1 123.4(8) . . . . no
B8 Ni B4 B5 99.5(10) . . . . no
B8 Ni B4 B9 31.3(8) . . . . no
B72 Ni B4 C1 -148.7(7) . . . . no
B72 Ni B4 B5 -172.6(9) . . . . no
B72 Ni B4 B8 87.9(7) . . . . no
B72 Ni B4 B9 119.2(9) . . . . no
B82 Ni B4 C1 171.8(7) . . . . no
B82 Ni B4 B5 147.9(8) . . . . no
B82 Ni B4 B8 48.4(9) . . . . no
B82 Ni B4 B9 79.7(11) . . . . no
C1 Ni B7 C2 -33.7(6) . . . . no
C1 Ni B7 B8 89.4(6) . . . . no
C1 Ni B7 B11 -10.2(9) . . . . no
C1 Ni B7 B12 57.8(10) . . . . no
C2 Ni B7 B8 123.2(8) . . . . no
C2 Ni B7 B11 23.6(8) . . . . no
C2 Ni B7 B12 91.6(11) . . . . no
C12 Ni B7 C2 66.2(8) . . . . no
C12 Ni B7 B8 -170.7(6) . . . . no
C12 Ni B7 B11 89.7(10) . . . . no
C12 Ni B7 B12 157.7(9) . . . . no
B4 Ni B7 C2 -82.2(6) . . . . no
B4 Ni B7 B8 41.0(6) . . . . no
B4 Ni B7 B11 -58.6(9) . . . . no
B4 Ni B7 B12 9.4(10) . . . . no
B8 Ni B7 C2 -123.2(8) . . . . no
B8 Ni B7 B11 -99.6(10) . . . . no
B8 Ni B7 B12 -31.6(9) . . . . no
B42 Ni B7 C2 97.5(6) . . . . no
B42 Ni B7 B8 -139.3(6) . . . . no
B42 Ni B7 B11 121.1(9) . . . . no
B42 Ni B7 B12 -170.9(10) . . . . no
B72 Ni B7 C2 -173.3(6) . . . . no
B72 Ni B7 B8 -50.1(8) . . . . no
B72 Ni B7 B11 -149.7(8) . . . . no
B72 Ni B7 B12 -81.7(11) . . . . no
B82 Ni B7 C2 148.2(6) . . . . no
B82 Ni B7 B8 -88.7(7) . . . . no
B82 Ni B7 B11 171.7(9) . . . . no
B82 Ni B7 B12 -120.3(10) . . . . no
C1 Ni B8 B4 38.9(6) . . . . no
C1 Ni B8 B7 -84.8(6) . . . . no
C1 Ni B8 B9 9.9(8) . . . . no
C1 Ni B8 B12 -55.2(8) . . . . no
C2 Ni B8 B4 84.3(6) . . . . no
C2 Ni B8 B7 -39.5(6) . . . . no
C2 Ni B8 B9 55.3(8) . . . . no
C2 Ni B8 B12 -9.8(8) . . . . no
C22 Ni B8 B4 -62.7(8) . . . . no
C22 Ni B8 B7 173.5(6) . . . . no
C22 Ni B8 B9 -91.7(9) . . . . no
C22 Ni B8 B12 -156.8(7) . . . . no
B4 Ni B8 B7 -123.8(8) . . . . no
B4 Ni B8 B9 -29.0(8) . . . . no
B4 Ni B8 B12 -94.1(9) . . . . no
B7 Ni B8 B4 123.8(8) . . . . no
B7 Ni B8 B9 94.8(10) . . . . no
B7 Ni B8 B12 29.7(7) . . . . no
B42 Ni B8 B4 -180.0(7) . . . . no
B42 Ni B8 B7 56.3(8) . . . . no
B42 Ni B8 B9 151.1(8) . . . . no
B42 Ni B8 B12 86.0(9) . . . . no
B72 Ni B8 B4 -92.8(7) . . . . no
B72 Ni B8 B7 143.5(6) . . . . no
B72 Ni B8 B9 -121.8(9) . . . . no
B72 Ni B8 B12 173.2(8) . . . . no
B82 Ni B8 B4 -144.9(7) . . . . no
B82 Ni B8 B7 91.4(7) . . . . no
B82 Ni B8 B9 -173.8(9) . . . . no
B82 Ni B8 B12 121.1(8) . . . . no
C1 Ni B42 C12 -65.0(8) . . . . no
C1 Ni B42 B52 -89.9(10) . . . . no
C1 Ni B42 B82 171.8(7) . . . . no
C1 Ni B42 B92 -157.7(7) . . . . no
C2 Ni B42 C12 -98.4(6) . . . . no
C2 Ni B42 B52 -123.2(9) . . . . no
C2 Ni B42 B82 138.5(6) . . . . no
C2 Ni B42 B92 169.0(8) . . . . no
C12 Ni B42 B52 -24.8(8) . . . . no
C12 Ni B42 B82 -123.1(9) . . . . no
C12 Ni B42 B92 -92.6(10) . . . . no
C22 Ni B42 C12 34.3(6) . . . . no
C22 Ni B42 B52 9.4(9) . . . . no
C22 Ni B42 B82 -88.9(6) . . . . no
C22 Ni B42 B92 -58.4(9) . . . . no
B7 Ni B42 C12 -147.6(7) . . . . no
B7 Ni B42 B52 -172.4(9) . . . . no
B7 Ni B42 B82 89.3(7) . . . . no
B7 Ni B42 B92 119.8(9) . . . . no
B8 Ni B42 C12 171.2(7) . . . . no
B8 Ni B42 B52 146.4(8) . . . . no
B8 Ni B42 B82 48.1(9) . . . . no
B8 Ni B42 B92 78.6(10) . . . . no
B72 Ni B42 C12 83.3(7) . . . . no
B72 Ni B42 B52 58.5(9) . . . . no
B72 Ni B42 B82 -39.8(7) . . . . no
B72 Ni B42 B92 -9.3(9) . . . . no
B82 Ni B42 C12 123.1(9) . . . . no
B82 Ni B42 B52 98.3(11) . . . . no
B82 Ni B42 B92 30.5(8) . . . . no
C1 Ni B72 C22 66.5(8) . . . . no
C1 Ni B72 B82 -172.9(7) . . . . no
C1 Ni B72 B112 89.6(10) . . . . no
C1 Ni B72 B122 157.9(8) . . . . no
C12 Ni B72 C22 -34.1(6) . . . . no
C12 Ni B72 B82 86.5(6) . . . . no
C12 Ni B72 B112 -11.0(9) . . . . no
C12 Ni B72 B122 57.3(9) . . . . no
C22 Ni B72 B82 120.6(8) . . . . no
C22 Ni B72 B112 23.1(8) . . . . no
C22 Ni B72 B122 91.4(10) . . . . no
B4 Ni B72 C22 97.8(6) . . . . no
B4 Ni B72 B82 -141.6(7) . . . . no
B4 Ni B72 B112 120.9(9) . . . . no
B4 Ni B72 B122 -170.8(9) . . . . no
B7 Ni B72 C22 -172.8(6) . . . . no
B7 Ni B72 B82 -52.2(9) . . . . no
B7 Ni B72 B112 -149.7(8) . . . . no
B7 Ni B72 B122 -81.4(10) . . . . no
B8 Ni B72 C22 149.8(6) . . . . no
B8 Ni B72 B82 -89.6(7) . . . . no
B8 Ni B72 B112 172.9(9) . . . . no
B8 Ni B72 B122 -118.8(9) . . . . no
B42 Ni B72 C22 -81.8(6) . . . . no
B42 Ni B72 B82 38.9(7) . . . . no
B42 Ni B72 B112 -58.6(9) . . . . no
B42 Ni B72 B122 9.7(9) . . . . no
B82 Ni B72 C22 -120.6(8) . . . . no
B82 Ni B72 B112 -97.5(10) . . . . no
B82 Ni B72 B122 -29.2(8) . . . . no
C2 Ni B82 B42 -60.2(8) . . . . no
C2 Ni B82 B72 174.0(6) . . . . no
C2 Ni B82 B92 -88.8(10) . . . . no
C2 Ni B82 B122 -157.4(7) . . . . no
C12 Ni B82 B42 38.6(6) . . . . no
C12 Ni B82 B72 -87.2(6) . . . . no
C12 Ni B82 B92 10.0(8) . . . . no
C12 Ni B82 B122 -58.6(9) . . . . no
C22 Ni B82 B42 84.9(6) . . . . no
C22 Ni B82 B72 -40.9(6) . . . . no
C22 Ni B82 B92 56.4(9) . . . . no
C22 Ni B82 B122 -12.3(9) . . . . no
B4 Ni B82 B42 179.5(7) . . . . no
B4 Ni B82 B72 53.7(9) . . . . no
B4 Ni B82 B92 151.0(8) . . . . no
B4 Ni B82 B122 82.3(10) . . . . no
B7 Ni B82 B42 -92.0(7) . . . . no
B7 Ni B82 B72 142.2(7) . . . . no
B7 Ni B82 B92 -120.6(9) . . . . no
B7 Ni B82 B122 170.8(9) . . . . no
B8 Ni B82 B42 -144.4(7) . . . . no
B8 Ni B82 B72 89.9(7) . . . . no
B8 Ni B82 B92 -172.9(9) . . . . no
B8 Ni B82 B122 118.5(9) . . . . no
B42 Ni B82 B72 -125.8(8) . . . . no
B42 Ni B82 B92 -28.6(8) . . . . no
B42 Ni B82 B122 -97.2(10) . . . . no
B72 Ni B82 B42 125.8(8) . . . . no
B72 Ni B82 B92 97.3(10) . . . . no
B72 Ni B82 B122 28.6(8) . . . . no
Ni C1 C2 B6 -159.9(8) . . . . no
Ni C1 C2 B7 -50.4(7) . . . . no
Ni C1 C2 B11 -119.1(9) . . . . no
B4 C1 C2 Ni 49.1(8) . . . . no
B4 C1 C2 B6 -110.8(11) . . . . no
B4 C1 C2 B7 -1.3(13) . . . . no
B4 C1 C2 B11 -70.0(12) . . . . no
B5 C1 C2 Ni 118.7(10) . . . . no
B5 C1 C2 B6 -41.2(11) . . . . no
B5 C1 C2 B7 68.3(13) . . . . no
B5 C1 C2 B11 -0.5(14) . . . . no
B6 C1 C2 Ni 159.9(8) . . . . no
B6 C1 C2 B7 109.5(10) . . . . no
B6 C1 C2 B11 40.7(9) . . . . no
Ni C1 B4 B5 154.7(8) . . . . no
Ni C1 B4 B8 51.9(7) . . . . no
Ni C1 B4 B9 114.6(8) . . . . no
C2 C1 B4 Ni -49.4(8) . . . . no
C2 C1 B4 B5 105.3(10) . . . . no
C2 C1 B4 B8 2.5(12) . . . . no
C2 C1 B4 B9 65.2(12) . . . . no
B5 C1 B4 Ni -154.7(8) . . . . no
B5 C1 B4 B8 -102.8(9) . . . . no
B5 C1 B4 B9 -40.1(9) . . . . no
B6 C1 B4 Ni -119.1(10) . . . . no
B6 C1 B4 B5 35.6(10) . . . . no
B6 C1 B4 B8 -67.2(12) . . . . no
B6 C1 B4 B9 -4.5(13) . . . . no
Ni C1 B5 B4 -28.2(9) . . . . no
Ni C1 B5 B6 117.1(10) . . . . no
Ni C1 B5 B9 12.3(14) . . . . no
Ni C1 B5 B10 75.1(14) . . . . no
C2 C1 B5 B4 -104.8(11) . . . . no
C2 C1 B5 B6 40.4(10) . . . . no
C2 C1 B5 B9 -64.3(13) . . . . no
C2 C1 B5 B10 -1.6(15) . . . . no
B4 C1 B5 B6 145.2(9) . . . . no
B4 C1 B5 B9 40.5(10) . . . . no
B4 C1 B5 B10 103.2(11) . . . . no
B6 C1 B5 B4 -145.2(9) . . . . no
B6 C1 B5 B9 -104.7(10) . . . . no
B6 C1 B5 B10 -42.0(10) . . . . no
Ni C1 B6 C2 22.9(9) . . . . no
Ni C1 B6 B5 -114.8(10) . . . . no
Ni C1 B6 B10 -74.2(11) . . . . no
Ni C1 B6 B11 -13.0(12) . . . . no
C2 C1 B6 B5 -137.7(10) . . . . no
C2 C1 B6 B10 -97.1(9) . . . . no
C2 C1 B6 B11 -35.8(8) . . . . no
B4 C1 B6 C2 102.4(11) . . . . no
B4 C1 B6 B5 -35.3(10) . . . . no
B4 C1 B6 B10 5.3(13) . . . . no
B4 C1 B6 B11 66.5(12) . . . . no
B5 C1 B6 C2 137.7(10) . . . . no
B5 C1 B6 B10 40.6(9) . . . . no
B5 C1 B6 B11 101.8(10) . . . . no
Ni C2 B6 C1 -23.8(9) . . . . no
Ni C2 B6 B5 10.6(12) . . . . no
Ni C2 B6 B10 70.7(11) . . . . no
Ni C2 B6 B11 112.8(10) . . . . no
C1 C2 B6 B5 34.3(8) . . . . no
C1 C2 B6 B10 94.4(9) . . . . no
C1 C2 B6 B11 136.6(10) . . . . no
B7 C2 B6 C1 -103.3(11) . . . . no
B7 C2 B6 B5 -69.0(11) . . . . no
B7 C2 B6 B10 -8.9(12) . . . . no
B7 C2 B6 B11 33.3(10) . . . . no
B11 C2 B6 C1 -136.6(10) . . . . no
B11 C2 B6 B5 -102.3(10) . . . . no
B11 C2 B6 B10 -42.2(9) . . . . no
Ni C2 B7 B8 -51.8(7) . . . . no
Ni C2 B7 B11 -154.7(8) . . . . no
Ni C2 B7 B12 -114.2(9) . . . . no
C1 C2 B7 Ni 51.3(8) . . . . no
C1 C2 B7 B8 -0.5(12) . . . . no
C1 C2 B7 B11 -103.5(10) . . . . no
C1 C2 B7 B12 -62.9(12) . . . . no
B6 C2 B7 Ni 121.8(9) . . . . no
B6 C2 B7 B8 70.0(11) . . . . no
B6 C2 B7 B11 -32.9(10) . . . . no
B6 C2 B7 B12 7.6(13) . . . . no
B11 C2 B7 Ni 154.7(8) . . . . no
B11 C2 B7 B8 102.9(10) . . . . no
B11 C2 B7 B12 40.5(9) . . . . no
Ni C2 B11 B6 -118.5(9) . . . . no
Ni C2 B11 B7 28.1(8) . . . . no
Ni C2 B11 B10 -74.9(11) . . . . no
Ni C2 B11 B12 -13.3(12) . . . . no
C1 C2 B11 B6 -41.3(9) . . . . no
C1 C2 B11 B7 105.3(10) . . . . no
C1 C2 B11 B10 2.3(12) . . . . no
C1 C2 B11 B12 63.9(11) . . . . no
B6 C2 B11 B7 146.6(10) . . . . no
B6 C2 B11 B10 43.7(9) . . . . no
B6 C2 B11 B12 105.2(10) . . . . no
B7 C2 B11 B6 -146.6(10) . . . . no
B7 C2 B11 B10 -103.0(10) . . . . no
B7 C2 B11 B12 -41.5(8) . . . . no
Ni C12 C22 B62 -159.7(8) . . . . no
Ni C12 C22 B72 -49.7(7) . . . . no
Ni C12 C22 B112 -121.7(9) . . . . no
B42 C12 C22 Ni 49.3(7) . . . . no
B42 C12 C22 B62 -110.4(10) . . . . no
B42 C12 C22 B72 -0.4(12) . . . . no
B42 C12 C22 B112 -72.4(11) . . . . no
B52 C12 C22 Ni 117.3(9) . . . . no
B52 C12 C22 B62 -42.4(9) . . . . no
B52 C12 C22 B72 67.6(12) . . . . no
B52 C12 C22 B112 -4.4(13) . . . . no
B62 C12 C22 Ni 159.7(8) . . . . no
B62 C12 C22 B72 110.0(10) . . . . no
B62 C12 C22 B112 38.0(10) . . . . no
Ni C12 B42 B52 154.2(8) . . . . no
Ni C12 B42 B82 51.7(7) . . . . no
Ni C12 B42 B92 115.6(8) . . . . no
C22 C12 B42 Ni -49.1(7) . . . . no
C22 C12 B42 B52 105.1(10) . . . . no
C22 C12 B42 B82 2.6(11) . . . . no
C22 C12 B42 B92 66.5(10) . . . . no
B52 C12 B42 Ni -154.2(8) . . . . no
B52 C12 B42 B82 -102.5(10) . . . . no
B52 C12 B42 B92 -38.6(9) . . . . no
B62 C12 B42 Ni -119.3(11) . . . . no
B62 C12 B42 B52 34.9(11) . . . . no
B62 C12 B42 B82 -67.7(13) . . . . no
B62 C12 B42 B92 -3.7(14) . . . . no
Ni C12 B52 B42 -28.3(9) . . . . no
Ni C12 B52 B62 117.0(11) . . . . no
Ni C12 B52 B92 12.0(13) . . . . no
Ni C12 B52 B102 76.1(11) . . . . no
C22 C12 B52 B42 -102.8(10) . . . . no
C22 C12 B52 B62 42.4(10) . . . . no
C22 C12 B52 B92 -62.6(12) . . . . no
C22 C12 B52 B102 1.5(12) . . . . no
B42 C12 B52 B62 145.3(11) . . . . no
B42 C12 B52 B92 40.2(9) . . . . no
B42 C12 B52 B102 104.4(10) . . . . no
B62 C12 B52 B42 -145.3(11) . . . . no
B62 C12 B52 B92 -105.0(11) . . . . no
B62 C12 B52 B102 -40.9(10) . . . . no
Ni C12 B62 C22 22.9(8) . . . . no
Ni C12 B62 B52 -113.0(10) . . . . no
Ni C12 B62 B102 -71.3(12) . . . . no
Ni C12 B62 B112 -10.8(12) . . . . no
C22 C12 B62 B52 -135.9(10) . . . . no
C22 C12 B62 B102 -94.2(11) . . . . no
C22 C12 B62 B112 -33.7(9) . . . . no
B42 C12 B62 C22 101.4(11) . . . . no
B42 C12 B62 B52 -34.5(11) . . . . no
B42 C12 B62 B102 7.2(15) . . . . no
B42 C12 B62 B112 67.7(12) . . . . no
B52 C12 B62 C22 135.9(10) . . . . no
B52 C12 B62 B102 41.7(9) . . . . no
B52 C12 B62 B112 102.2(10) . . . . no
Ni C22 B62 C12 -23.0(9) . . . . no
Ni C22 B62 B52 14.2(14) . . . . no
Ni C22 B62 B102 76.5(13) . . . . no
Ni C22 B62 B112 116.9(10) . . . . no
C12 C22 B62 B52 37.2(9) . . . . no
C12 C22 B62 B102 99.4(10) . . . . no
C12 C22 B62 B112 139.8(10) . . . . no
B72 C22 B62 C12 -101.0(11) . . . . no
B72 C22 B62 B52 -63.8(14) . . . . no
B72 C22 B62 B102 -1.5(14) . . . . no
B72 C22 B62 B112 38.9(10) . . . . no
B112 C22 B62 C12 -139.8(10) . . . . no
B112 C22 B62 B52 -102.6(11) . . . . no
B112 C22 B62 B102 -40.4(10) . . . . no
Ni C22 B72 B82 -53.1(7) . . . . no
Ni C22 B72 B112 -154.9(8) . . . . no
Ni C22 B72 B122 -114.0(8) . . . . no
C12 C22 B72 Ni 51.1(7) . . . . no
C12 C22 B72 B82 -1.9(11) . . . . no
C12 C22 B72 B112 -103.8(10) . . . . no
C12 C22 B72 B122 -62.8(11) . . . . no
B62 C22 B72 Ni 117.2(10) . . . . no
B62 C22 B72 B82 64.1(12) . . . . no
B62 C22 B72 B112 -37.7(11) . . . . no
B62 C22 B72 B122 3.3(13) . . . . no
B112 C22 B72 Ni 154.9(8) . . . . no
B112 C22 B72 B82 101.8(10) . . . . no
B112 C22 B72 B122 41.0(9) . . . . no
Ni C22 B112 B62 -114.2(10) . . . . no
Ni C22 B112 B72 28.5(9) . . . . no
Ni C22 B112 B102 -72.6(12) . . . . no
Ni C22 B112 B122 -10.7(13) . . . . no
C12 C22 B112 B62 -36.4(9) . . . . no
C12 C22 B112 B72 106.3(10) . . . . no
C12 C22 B112 B102 5.2(12) . . . . no
C12 C22 B112 B122 67.1(11) . . . . no
B62 C22 B112 B72 142.7(9) . . . . no
B62 C22 B112 B102 41.6(9) . . . . no
B62 C22 B112 B122 103.5(10) . . . . no
B72 C22 B112 B62 -142.7(9) . . . . no
B72 C22 B112 B102 -101.1(10) . . . . no
B72 C22 B112 B122 -39.2(8) . . . . no
C4P C3AP C10B C10C -5.5(17) . . . . no
C4P C3AP C10B C10A -178.5(12) . . . . no
C3P C3AP C10B C10C 178.1(11) . . . . no
C3P C3AP C10B C10A 5.1(19) . . . . no
C10B C3AP C3P C2P -2.0(18) . . . . no
C3P C3AP C4P C5P -179.2(13) . . . . no
C4P C3AP C3P C2P -178.4(13) . . . . no
C10B C3AP C4P C5P 4(2) . . . . no
C10A C1P C2P C3P 0(3) . . . . no
C2P C1P C10A C10B 3(2) . . . . no
C2P C1P C10A C10P 179.3(17) . . . . no
C10C C5AP C5P C4P 2(2) . . . . no
C6P C5AP C5P C4P -178.8(14) . . . . no
C5P C5AP C6P C7P -178.0(14) . . . . no
C10C C5AP C6P C7P 2(2) . . . . no
C5P C5AP C10C C8AP -179.5(12) . . . . no
C5P C5AP C10C C10B -2.6(18) . . . . no
C6P C5AP C10C C8AP 1(2) . . . . no
C6P C5AP C10C C10B 177.8(12) . . . . no
C1P C2P C3P C3AP -1(2) . . . . no
C9P C8AP C10C C10B 2.7(19) . . . . no
C9P C8AP C8P C7P 178.6(14) . . . . no
C10C C8AP C8P C7P -1(2) . . . . no
C8P C8AP C9P C10P -178.5(14) . . . . no
C10C C8AP C9P C10P 1(2) . . . . no
C8P C8AP C10C C5AP -1.4(19) . . . . no
C8P C8AP C10C C10B -178.1(12) . . . . no
C9P C8AP C10C C5AP 179.5(13) . . . . no
C3AP C4P C5P C5AP -3(2) . . . . no
C5AP C6P C7P C8P -4(2) . . . . no
C6P C7P C8P C8AP 3(2) . . . . no
C8AP C9P C10P C10A -1(2) . . . . no
C1P C10A C10B C3AP -5.1(19) . . . . no
C1P C10A C10B C10C -178.4(12) . . . . no
C10P C10A C10B C3AP 177.8(12) . . . . no
C1P C10A C10P C9P -178.0(16) . . . . no
C10B C10A C10P C9P -2(2) . . . . no
C10P C10A C10B C10C 4.5(18) . . . . no
C10A C10B C10C C8AP -5.0(17) . . . . no
C10A C10B C10C C5AP 178.2(11) . . . . no
C3AP C10B C10C C5AP 4.6(17) . . . . no
C3AP C10B C10C C8AP -178.6(12) . . . . no
B5 B4 B9 B8 -140.1(11) . . . . no
B8 B4 B5 B6 65.1(12) . . . . no
B5 B4 B9 B10 -37.3(10) . . . . no
B5 B4 B9 B12 -99.5(12) . . . . no
B8 B4 B9 B5 140.1(11) . . . . no
B8 B4 B9 B10 102.9(11) . . . . no
B8 B4 B9 B12 40.6(10) . . . . no
B8 B4 B5 C1 97.1(10) . . . . no
C1 B4 B9 B12 -60.7(12) . . . . no
Ni B4 B8 B12 109.3(9) . . . . no
C1 B4 B8 Ni -52.1(7) . . . . no
C1 B4 B8 B7 -2.6(11) . . . . no
C1 B4 B8 B9 96.0(10) . . . . no
C1 B4 B8 B12 57.3(11) . . . . no
B5 B4 B8 Ni -112.2(10) . . . . no
B5 B4 B8 B7 -62.7(12) . . . . no
B5 B4 B8 B9 35.9(10) . . . . no
B8 B4 B5 B9 -36.2(10) . . . . no
B8 B4 B5 B10 0.8(14) . . . . no
B9 B4 B5 C1 133.3(10) . . . . no
B9 B4 B5 B6 101.3(10) . . . . no
B9 B4 B5 B10 37.0(10) . . . . no
Ni B4 B8 B7 49.5(7) . . . . no
Ni B4 B8 B9 148.0(8) . . . . no
Ni B4 B5 C1 26.0(8) . . . . no
Ni B4 B5 B6 -6.0(12) . . . . no
Ni B4 B5 B9 -107.4(10) . . . . no
Ni B4 B5 B10 -70.3(12) . . . . no
C1 B4 B5 B6 -32.0(9) . . . . no
C1 B4 B5 B9 -133.3(10) . . . . no
C1 B4 B5 B10 -96.3(12) . . . . no
Ni B4 B9 B8 -32.7(8) . . . . no
Ni B4 B9 B10 70.1(12) . . . . no
B5 B4 B8 B12 -2.8(13) . . . . no
B9 B4 B8 Ni -148.0(8) . . . . no
B9 B4 B8 B7 -98.6(9) . . . . no
B9 B4 B8 B12 -38.7(9) . . . . no
Ni B4 B9 B5 107.4(11) . . . . no
C1 B4 B9 B5 38.8(10) . . . . no
C1 B4 B9 B8 -101.3(10) . . . . no
Ni B4 B9 B12 7.9(13) . . . . no
C1 B4 B9 B10 1.6(13) . . . . no
C1 B5 B6 C2 -33.6(8) . . . . no
C1 B5 B6 B10 -131.7(10) . . . . no
B10 B5 B6 B11 39.8(9) . . . . no
C1 B5 B9 B4 -40.4(9) . . . . no
C1 B5 B9 B8 -2.9(14) . . . . no
C1 B5 B9 B10 98.6(12) . . . . no
C1 B5 B6 B11 -91.9(9) . . . . no
B4 B5 B6 C1 31.8(9) . . . . no
B4 B5 B6 C2 -1.8(11) . . . . no
B4 B5 B6 B10 -99.9(11) . . . . no
B4 B5 B6 B11 -60.1(11) . . . . no
B9 B5 B6 C1 95.9(11) . . . . no
B9 B5 B6 C2 62.3(11) . . . . no
B9 B5 B6 B10 -35.8(9) . . . . no
B9 B5 B6 B11 4.1(12) . . . . no
B10 B5 B6 C1 131.7(10) . . . . no
B10 B5 B6 C2 98.1(10) . . . . no
B10 B5 B9 B12 -36.9(9) . . . . no
C1 B5 B10 B6 42.0(10) . . . . no
C1 B5 B10 B9 -98.9(11) . . . . no
C1 B5 B10 B11 2.9(14) . . . . no
C1 B5 B10 B12 -60.5(14) . . . . no
B4 B5 B10 B6 104.1(11) . . . . no
B4 B5 B10 B9 -36.7(11) . . . . no
B4 B5 B10 B11 65.0(13) . . . . no
B4 B5 B10 B12 1.7(15) . . . . no
B6 B5 B10 B9 -140.8(10) . . . . no
B6 B5 B10 B11 -39.1(9) . . . . no
B6 B5 B10 B12 -102.4(12) . . . . no
B9 B5 B10 B6 140.8(10) . . . . no
B9 B5 B10 B11 101.7(11) . . . . no
B9 B5 B10 B12 38.4(11) . . . . no
B10 B5 B9 B8 -101.5(11) . . . . no
B4 B5 B9 B10 139.0(11) . . . . no
B4 B5 B9 B12 102.1(11) . . . . no
B6 B5 B9 B4 -103.4(10) . . . . no
B6 B5 B9 B8 -65.9(12) . . . . no
B6 B5 B9 B10 35.6(10) . . . . no
C1 B5 B9 B12 61.7(12) . . . . no
B4 B5 B9 B8 37.5(10) . . . . no
B10 B5 B9 B4 -139.0(11) . . . . no
B6 B5 B9 B12 -1.2(13) . . . . no
C1 B6 B10 B11 95.8(9) . . . . no
C1 B6 B10 B9 -3.8(12) . . . . no
C2 B6 B10 B9 -59.1(12) . . . . no
C1 B6 B10 B12 61.7(12) . . . . no
C2 B6 B10 B5 -94.1(9) . . . . no
C1 B6 B10 B5 -38.8(9) . . . . no
C1 B6 B11 B12 -62.4(11) . . . . no
C2 B6 B11 B7 -31.2(9) . . . . no
C2 B6 B11 B10 -130.7(10) . . . . no
C2 B6 B11 B12 -96.8(10) . . . . no
B5 B6 B11 C2 91.4(9) . . . . no
B5 B6 B11 B7 60.3(12) . . . . no
B5 B6 B11 B10 -39.3(9) . . . . no
B5 B6 B11 B12 -5.4(12) . . . . no
B10 B6 B11 C2 130.7(10) . . . . no
B10 B6 B11 B7 99.6(11) . . . . no
B10 B6 B11 B12 33.9(9) . . . . no
B11 B6 B10 B5 -134.6(10) . . . . no
B11 B6 B10 B9 -99.6(11) . . . . no
B11 B6 B10 B12 -34.1(10) . . . . no
C1 B6 B11 C2 34.5(8) . . . . no
C1 B6 B11 B7 3.3(12) . . . . no
C1 B6 B11 B10 -96.2(9) . . . . no
B5 B6 B10 B11 134.6(10) . . . . no
B5 B6 B10 B12 100.5(11) . . . . no
C2 B6 B10 B12 6.4(12) . . . . no
B5 B6 B10 B9 35.0(9) . . . . no
C2 B6 B10 B11 40.5(8) . . . . no
B11 B7 B8 B4 61.5(11) . . . . no
B11 B7 B8 B9 2.3(12) . . . . no
C2 B7 B8 B12 -96.1(9) . . . . no
B11 B7 B8 Ni 111.1(9) . . . . no
Ni B7 B8 B4 -49.6(7) . . . . no
Ni B7 B8 B9 -108.8(8) . . . . no
Ni B7 B8 B12 -147.6(8) . . . . no
C2 B7 B8 Ni 51.5(7) . . . . no
C2 B7 B8 B4 1.9(11) . . . . no
C2 B7 B8 B9 -57.3(10) . . . . no
C2 B7 B11 B10 97.5(10) . . . . no
C2 B7 B11 B12 132.9(9) . . . . no
B8 B7 B11 C2 -96.2(10) . . . . no
B8 B7 B11 B6 -64.8(12) . . . . no
B8 B7 B11 B10 1.3(12) . . . . no
B8 B7 B11 B12 36.7(9) . . . . no
B12 B7 B11 C2 -132.9(9) . . . . no
B12 B7 B11 B6 -101.5(11) . . . . no
B12 B7 B11 B10 -35.4(9) . . . . no
Ni B7 B12 B8 33.0(8) . . . . no
Ni B7 B12 B9 -6.7(14) . . . . no
Ni B7 B12 B10 -70.3(13) . . . . no
Ni B7 B12 B11 -106.4(10) . . . . no
C2 B7 B12 B8 100.6(9) . . . . no
C2 B7 B12 B9 60.8(13) . . . . no
C2 B7 B12 B10 -2.8(13) . . . . no
C2 B7 B12 B11 -38.9(8) . . . . no
B8 B7 B12 B9 -39.7(10) . . . . no
B8 B7 B12 B10 -103.3(11) . . . . no
B8 B7 B12 B11 -139.5(9) . . . . no
B11 B7 B12 B8 139.5(9) . . . . no
B11 B7 B12 B9 99.8(11) . . . . no
B11 B7 B8 B12 -36.5(9) . . . . no
B12 B7 B8 Ni 147.6(8) . . . . no
B12 B7 B8 B4 98.0(9) . . . . no
B12 B7 B8 B9 38.7(8) . . . . no
Ni B7 B11 C2 -25.5(8) . . . . no
Ni B7 B11 B6 5.9(13) . . . . no
Ni B7 B11 B10 71.9(11) . . . . no
Ni B7 B11 B12 107.4(9) . . . . no
C2 B7 B11 B6 31.4(9) . . . . no
B11 B7 B12 B10 36.2(10) . . . . no
B12 B8 B9 B4 135.1(10) . . . . no
B12 B8 B9 B5 98.2(12) . . . . no
B12 B8 B9 B10 33.1(10) . . . . no
Ni B8 B12 B7 -31.3(7) . . . . no
Ni B8 B12 B9 103.9(9) . . . . no
Ni B8 B12 B10 70.1(12) . . . . no
B7 B8 B9 B12 -38.1(9) . . . . no
B4 B8 B12 B7 -97.4(9) . . . . no
B4 B8 B12 B9 37.8(9) . . . . no
B4 B8 B12 B10 3.9(14) . . . . no
B4 B8 B12 B11 -60.9(11) . . . . no
B7 B8 B12 B9 135.2(10) . . . . no
B7 B8 B12 B10 101.4(12) . . . . no
B7 B8 B12 B11 36.5(9) . . . . no
B9 B8 B12 B7 -135.2(10) . . . . no
B9 B8 B12 B10 -33.8(10) . . . . no
B9 B8 B12 B11 -98.7(10) . . . . no
Ni B8 B9 B10 -71.1(10) . . . . no
Ni B8 B9 B12 -104.2(10) . . . . no
B4 B8 B9 B5 -36.9(10) . . . . no
B4 B8 B9 B10 -101.9(10) . . . . no
Ni B8 B12 B11 5.2(11) . . . . no
Ni B8 B9 B4 30.8(8) . . . . no
Ni B8 B9 B5 -6.0(13) . . . . no
B7 B8 B9 B10 -5.0(12) . . . . no
B4 B8 B9 B12 -135.1(10) . . . . no
B7 B8 B9 B4 97.0(9) . . . . no
B7 B8 B9 B5 60.1(12) . . . . no
B4 B9 B10 B6 1.5(14) . . . . no
B4 B9 B10 B11 -60.5(12) . . . . no
B4 B9 B10 B12 -100.4(11) . . . . no
B4 B9 B10 B5 37.3(9) . . . . no
B4 B9 B12 B7 -0.7(14) . . . . no
B4 B9 B12 B8 -41.2(10) . . . . no
B4 B9 B12 B10 101.8(10) . . . . no
B4 B9 B12 B11 62.0(12) . . . . no
B5 B9 B12 B7 -64.7(13) . . . . no
B5 B9 B12 B8 -105.2(11) . . . . no
B5 B9 B12 B10 37.7(9) . . . . no
B5 B9 B12 B11 -2.1(12) . . . . no
B8 B9 B12 B7 40.5(9) . . . . no
B8 B9 B12 B10 143.0(10) . . . . no
B8 B9 B12 B11 103.2(10) . . . . no
B10 B9 B12 B7 -102.4(12) . . . . no
B10 B9 B12 B8 -143.0(10) . . . . no
B10 B9 B12 B11 -39.8(9) . . . . no
B12 B9 B10 B6 102.0(11) . . . . no
B12 B9 B10 B11 39.9(9) . . . . no
B5 B9 B10 B12 -137.8(10) . . . . no
B8 B9 B10 B5 103.7(10) . . . . no
B8 B9 B10 B6 68.0(12) . . . . no
B8 B9 B10 B11 5.9(12) . . . . no
B8 B9 B10 B12 -34.0(9) . . . . no
B5 B9 B10 B6 -35.8(10) . . . . no
B5 B9 B10 B11 -97.8(10) . . . . no
B12 B9 B10 B5 137.8(10) . . . . no
B5 B10 B11 B7 -66.2(12) . . . . no
B5 B10 B11 B12 -102.3(11) . . . . no
B6 B10 B11 B7 -106.5(10) . . . . no
B6 B10 B11 B12 -142.5(10) . . . . no
B6 B10 B11 C2 -43.4(9) . . . . no
B5 B10 B11 C2 -3.2(13) . . . . no
B5 B10 B11 B6 40.2(10) . . . . no
B6 B10 B12 B7 -2.4(14) . . . . no
B6 B10 B12 B8 -68.2(14) . . . . no
B6 B10 B12 B9 -102.0(11) . . . . no
B6 B10 B12 B11 33.4(9) . . . . no
B9 B10 B12 B7 99.6(11) . . . . no
B9 B10 B12 B8 33.8(10) . . . . no
B9 B10 B12 B11 135.3(9) . . . . no
B11 B10 B12 B7 -35.8(10) . . . . no
B11 B10 B12 B8 -101.6(11) . . . . no
B11 B10 B12 B9 -135.3(9) . . . . no
B12 B10 B11 C2 99.1(10) . . . . no
B12 B10 B11 B6 142.5(10) . . . . no
B12 B10 B11 B7 36.1(9) . . . . no
B5 B10 B12 B7 62.2(14) . . . . no
B5 B10 B12 B8 -3.6(15) . . . . no
B5 B10 B12 B9 -37.3(10) . . . . no
B5 B10 B12 B11 98.0(11) . . . . no
B9 B10 B11 B12 -40.4(9) . . . . no
B9 B10 B11 C2 58.7(11) . . . . no
B9 B10 B11 B6 102.1(10) . . . . no
B9 B10 B11 B7 -4.4(12) . . . . no
B7 B11 B12 B8 -37.3(9) . . . . no
B7 B11 B12 B9 -100.6(10) . . . . no
B7 B11 B12 B10 -140.2(10) . . . . no
B6 B11 B12 B10 -34.8(9) . . . . no
C2 B11 B12 B7 41.2(8) . . . . no
C2 B11 B12 B8 3.9(12) . . . . no
C2 B11 B12 B9 -59.4(11) . . . . no
C2 B11 B12 B10 -99.0(10) . . . . no
B6 B11 B12 B7 105.4(10) . . . . no
B6 B11 B12 B8 68.1(12) . . . . no
B6 B11 B12 B9 4.8(12) . . . . no
B10 B11 B12 B9 39.5(9) . . . . no
B10 B11 B12 B7 140.2(10) . . . . no
B10 B11 B12 B8 102.9(10) . . . . no
B82 B42 B92 B52 139.4(9) . . . . no
B82 B42 B52 B92 -37.3(9) . . . . no
B82 B42 B52 B102 2.9(12) . . . . no
B92 B42 B52 C12 134.6(10) . . . . no
B92 B42 B52 B62 103.6(11) . . . . no
B82 B42 B92 B102 99.8(10) . . . . no
B82 B42 B92 B122 37.5(8) . . . . no
B82 B42 B52 B62 66.3(12) . . . . no
Ni B42 B82 B122 110.6(8) . . . . no
C12 B42 B82 Ni -52.9(7) . . . . no
C12 B42 B82 B72 -3.7(11) . . . . no
C12 B42 B82 B92 96.7(9) . . . . no
C12 B42 B82 B122 57.7(11) . . . . no
B52 B42 B82 Ni -113.6(9) . . . . no
B52 B42 B82 B72 -64.4(11) . . . . no
B52 B42 B82 B92 35.9(8) . . . . no
B52 B42 B82 B122 -3.0(12) . . . . no
B92 B42 B82 Ni -149.6(8) . . . . no
B92 B42 B82 B72 -100.3(9) . . . . no
B92 B42 B82 B122 -38.9(8) . . . . no
B92 B42 B52 B102 40.2(9) . . . . no
Ni B42 B82 B72 49.2(7) . . . . no
Ni B42 B82 B92 149.6(8) . . . . no
Ni B42 B52 C12 27.1(8) . . . . no
Ni B42 B52 B62 -4.0(14) . . . . no
Ni B42 B52 B92 -107.6(9) . . . . no
Ni B42 B52 B102 -67.4(11) . . . . no
C12 B42 B52 B62 -31.0(10) . . . . no
C12 B42 B52 B92 -134.6(10) . . . . no
C12 B42 B52 B102 -94.5(10) . . . . no
B82 B42 B52 C12 97.4(10) . . . . no
B52 B42 B92 B122 -101.9(9) . . . . no
Ni B42 B92 B122 6.3(11) . . . . no
C12 B42 B92 B52 38.2(8) . . . . no
C12 B42 B92 B82 -101.2(9) . . . . no
C12 B42 B92 B102 -1.5(12) . . . . no
Ni B42 B92 B52 108.1(10) . . . . no
Ni B42 B92 B82 -31.3(8) . . . . no
Ni B42 B92 B102 68.5(11) . . . . no
B52 B42 B92 B102 -39.6(9) . . . . no
C12 B42 B92 B122 -63.7(10) . . . . no
B52 B42 B92 B82 -139.4(9) . . . . no
C12 B52 B62 B102 -132.3(10) . . . . no
C12 B52 B62 B112 -95.5(10) . . . . no
B42 B52 B62 C12 31.5(10) . . . . no
B42 B52 B62 C22 -5.2(14) . . . . no
C12 B52 B62 C22 -36.7(9) . . . . no
C12 B52 B92 B102 96.4(10) . . . . no
C12 B52 B92 B122 59.0(11) . . . . no
B42 B52 B92 B82 36.9(9) . . . . no
B42 B52 B92 B102 136.2(9) . . . . no
B42 B52 B62 B102 -100.7(10) . . . . no
B42 B52 B62 B112 -64.0(12) . . . . no
B92 B52 B62 C12 96.6(10) . . . . no
B92 B52 B62 C22 59.9(12) . . . . no
B92 B52 B62 B102 -35.6(9) . . . . no
B92 B52 B62 B112 1.1(13) . . . . no
B102 B52 B62 C12 132.3(10) . . . . no
B102 B52 B62 C22 95.5(11) . . . . no
B102 B52 B62 B112 36.8(9) . . . . no
C12 B52 B92 B42 -39.8(9) . . . . no
C12 B52 B92 B82 -2.9(12) . . . . no
C12 B52 B102 B112 1.8(12) . . . . no
B42 B52 B102 B112 63.8(12) . . . . no
B62 B52 B102 B112 -38.6(9) . . . . no
B92 B52 B102 B112 103.4(10) . . . . no
C12 B52 B102 B122 -63.7(11) . . . . no
B42 B52 B102 B122 -1.7(12) . . . . no
B62 B52 B102 B122 -104.0(10) . . . . no
B92 B52 B102 B122 37.9(8) . . . . no
B62 B52 B92 B82 -64.6(12) . . . . no
B62 B52 B92 B102 34.7(9) . . . . no
B62 B52 B92 B122 -2.8(12) . . . . no
B102 B52 B92 B42 -136.2(9) . . . . no
B102 B52 B92 B82 -99.3(10) . . . . no
B102 B52 B92 B122 -37.4(8) . . . . no
C12 B52 B102 B92 -101.7(9) . . . . no
B42 B52 B102 B92 -39.6(8) . . . . no
B62 B52 B102 B92 -142.0(10) . . . . no
C12 B52 B102 B62 40.3(9) . . . . no
B42 B52 B92 B122 98.8(9) . . . . no
B62 B52 B92 B42 -101.5(10) . . . . no
B92 B52 B102 B62 142.0(10) . . . . no
B42 B52 B102 B62 102.4(10) . . . . no
C12 B62 B102 B122 57.5(14) . . . . no
B52 B62 B102 B112 138.0(10) . . . . no
C22 B62 B102 B52 -98.6(10) . . . . no
C22 B62 B102 B122 -0.9(13) . . . . no
C12 B62 B102 B52 -40.3(10) . . . . no
B52 B62 B102 B122 97.7(10) . . . . no
B112 B62 B102 B52 -138.0(10) . . . . no
C12 B62 B102 B92 -7.4(13) . . . . no
C12 B62 B102 B112 97.8(11) . . . . no
C22 B62 B102 B112 39.4(9) . . . . no
B102 B62 B112 B72 99.0(10) . . . . no
C12 B62 B112 C22 33.8(8) . . . . no
B52 B62 B112 C22 94.1(10) . . . . no
B102 B62 B112 C22 131.8(10) . . . . no
C12 B62 B112 B72 1.0(12) . . . . no
C22 B62 B112 B72 -32.8(9) . . . . no
B52 B62 B112 B72 61.3(12) . . . . no
B102 B62 B112 B122 38.7(9) . . . . no
C12 B62 B112 B102 -98.0(10) . . . . no
C22 B62 B112 B102 -131.8(10) . . . . no
C22 B62 B102 B92 -65.8(12) . . . . no
B52 B62 B102 B92 32.8(9) . . . . no
B112 B62 B102 B92 -105.2(10) . . . . no
B52 B62 B112 B122 1.0(13) . . . . no
C22 B62 B112 B122 -93.1(10) . . . . no
B112 B62 B102 B122 -40.3(10) . . . . no
C12 B62 B112 B122 -59.3(11) . . . . no
B52 B62 B112 B102 -37.7(9) . . . . no
C22 B72 B82 Ni 53.6(7) . . . . no
B112 B72 B122 B92 98.8(10) . . . . no
Ni B72 B122 B102 -71.7(11) . . . . no
Ni B72 B122 B112 -106.8(9) . . . . no
B82 B72 B122 B92 -38.9(9) . . . . no
B82 B72 B122 B112 -137.6(10) . . . . no
B82 B72 B112 B102 1.6(12) . . . . no
C22 B72 B122 B102 -3.5(12) . . . . no
B82 B72 B122 B102 -102.5(10) . . . . no
B112 B72 B122 B102 35.1(9) . . . . no
Ni B72 B82 B42 -50.2(7) . . . . no
Ni B72 B82 B92 -111.0(8) . . . . no
Ni B72 B82 B122 -149.5(8) . . . . no
Ni B72 B112 C22 -25.5(8) . . . . no
C22 B72 B82 B42 3.4(11) . . . . no
C22 B72 B82 B92 -57.5(11) . . . . no
C22 B72 B82 B122 -95.9(9) . . . . no
B112 B72 B82 Ni 111.7(9) . . . . no
B112 B72 B82 B42 61.5(11) . . . . no
B112 B72 B82 B92 0.7(12) . . . . no
B112 B72 B82 B122 -37.8(9) . . . . no
B122 B72 B82 Ni 149.5(8) . . . . no
B122 B72 B82 B42 99.3(10) . . . . no
B122 B72 B82 B92 38.5(9) . . . . no
C22 B72 B122 B82 99.0(10) . . . . no
B112 B72 B122 B82 137.6(10) . . . . no
Ni B72 B122 B92 -8.1(12) . . . . no
C22 B72 B122 B92 60.1(11) . . . . no
C22 B72 B122 B112 -38.7(8) . . . . no
B82 B72 B112 C22 -95.1(10) . . . . no
B122 B72 B112 C22 -132.4(10) . . . . no
Ni B72 B112 B62 8.2(13) . . . . no
C22 B72 B112 B62 33.7(9) . . . . no
B82 B72 B112 B62 -61.4(12) . . . . no
B122 B72 B112 B62 -98.7(11) . . . . no
Ni B72 B122 B82 30.8(8) . . . . no
C22 B72 B112 B102 96.7(10) . . . . no
Ni B72 B112 B102 71.2(11) . . . . no
B122 B72 B112 B102 -35.8(9) . . . . no
Ni B72 B112 B122 106.9(10) . . . . no
C22 B72 B112 B122 132.4(10) . . . . no
B82 B72 B112 B122 37.3(9) . . . . no
Ni B82 B122 B102 71.7(11) . . . . no
B42 B82 B122 B92 37.4(8) . . . . no
B72 B82 B122 B92 137.3(9) . . . . no
Ni B82 B92 B122 -105.7(9) . . . . no
B42 B82 B122 B102 2.0(12) . . . . no
B72 B82 B122 B102 101.8(10) . . . . no
B92 B82 B122 B102 -35.5(8) . . . . no
Ni B82 B122 B92 107.2(9) . . . . no
B42 B82 B122 B112 -59.9(12) . . . . no
B72 B82 B122 B112 40.0(9) . . . . no
B122 B82 B92 B102 34.8(9) . . . . no
B122 B82 B92 B42 136.5(9) . . . . no
B122 B82 B92 B52 99.4(10) . . . . no
Ni B82 B122 B72 -30.1(8) . . . . no
Ni B82 B122 B112 9.9(13) . . . . no
Ni B82 B92 B42 30.8(8) . . . . no
Ni B82 B92 B52 -6.3(12) . . . . no
Ni B82 B92 B102 -71.0(11) . . . . no
B92 B82 B122 B112 -97.3(10) . . . . no
B42 B82 B92 B52 -37.1(9) . . . . no
B42 B82 B92 B102 -101.7(9) . . . . no
B42 B82 B92 B122 -136.5(9) . . . . no
B72 B82 B92 B42 99.2(10) . . . . no
B72 B82 B92 B52 62.1(12) . . . . no
B72 B82 B92 B102 -2.6(12) . . . . no
B72 B82 B92 B122 -37.3(8) . . . . no
B92 B82 B122 B72 -137.3(9) . . . . no
B42 B82 B122 B72 -99.9(10) . . . . no
B82 B92 B102 B112 3.7(13) . . . . no
B82 B92 B122 B72 39.6(9) . . . . no
B52 B92 B122 B72 -62.8(11) . . . . no
B122 B92 B102 B62 103.8(11) . . . . no
B42 B92 B102 B112 -60.0(12) . . . . no
B52 B92 B102 B112 -99.6(11) . . . . no
B42 B92 B122 B102 102.1(9) . . . . no
B122 B92 B102 B112 38.1(9) . . . . no
B42 B92 B102 B122 -98.1(9) . . . . no
B52 B92 B102 B122 -137.7(9) . . . . no
B82 B92 B102 B122 -34.4(9) . . . . no
B82 B92 B122 B112 105.7(10) . . . . no
B102 B92 B122 B112 -35.0(8) . . . . no
B42 B92 B122 B72 1.1(12) . . . . no
B42 B92 B102 B52 39.6(9) . . . . no
B82 B92 B102 B52 103.3(9) . . . . no
B122 B92 B102 B52 137.7(9) . . . . no
B102 B92 B122 B72 -101.1(10) . . . . no
B42 B92 B122 B82 -38.5(8) . . . . no
B52 B92 B122 B82 -102.4(9) . . . . no
B102 B92 B122 B82 -140.7(9) . . . . no
B42 B92 B122 B112 67.2(11) . . . . no
B52 B92 B122 B102 38.2(9) . . . . no
B82 B92 B122 B102 140.7(9) . . . . no
B82 B92 B102 B62 69.4(12) . . . . no
B52 B92 B122 B112 3.3(11) . . . . no
B52 B92 B102 B62 -33.9(10) . . . . no
B42 B92 B102 B62 5.7(13) . . . . no
B112 B102 B122 B92 -139.4(9) . . . . no
B52 B102 B112 B72 -64.5(12) . . . . no
B62 B102 B112 C22 -41.9(9) . . . . no
B62 B102 B112 B72 -102.1(10) . . . . no
B52 B102 B112 B122 -98.9(10) . . . . no
B52 B102 B112 C22 -4.2(12) . . . . no
B52 B102 B112 B62 37.7(9) . . . . no
B92 B102 B122 B82 35.9(8) . . . . no
B92 B102 B122 B112 139.4(9) . . . . no
B112 B102 B122 B72 -37.2(9) . . . . no
B112 B102 B122 B82 -103.5(10) . . . . no
B122 B102 B112 C22 94.7(10) . . . . no
B122 B102 B112 B62 136.6(10) . . . . no
B122 B102 B112 B72 34.4(9) . . . . no
B52 B102 B122 B72 66.1(11) . . . . no
B52 B102 B122 B82 -0.2(12) . . . . no
B52 B102 B122 B92 -36.1(8) . . . . no
B52 B102 B122 B112 103.3(10) . . . . no
B62 B102 B122 B72 2.9(14) . . . . no
B62 B102 B122 B82 -63.4(13) . . . . no
B62 B102 B122 B92 -99.3(11) . . . . no
B62 B102 B112 B122 -136.6(10) . . . . no
B92 B102 B112 C22 57.0(12) . . . . no
B92 B102 B112 B62 98.9(10) . . . . no
B92 B102 B112 B72 -3.3(13) . . . . no
B92 B102 B112 B122 -37.7(9) . . . . no
B62 B102 B122 B112 40.2(10) . . . . no
B92 B102 B122 B72 102.2(10) . . . . no
B62 B112 B122 B92 -2.6(12) . . . . no
B62 B112 B122 B72 101.5(10) . . . . no
B62 B112 B122 B82 61.7(12) . . . . no
B72 B112 B122 B92 -104.1(10) . . . . no
B72 B112 B122 B102 -139.9(10) . . . . no
B102 B112 B122 B72 139.9(10) . . . . no
B102 B112 B122 B82 100.1(11) . . . . no
B102 B112 B122 B92 35.8(8) . . . . no
B62 B112 B122 B102 -38.4(9) . . . . no
B72 B112 B122 B82 -39.8(9) . . . . no
C22 B112 B122 B72 39.6(9) . . . . no
C22 B112 B122 B82 -0.2(12) . . . . no
C22 B112 B122 B92 -64.5(10) . . . . no
C22 B112 B122 B102 -100.3(10) . . . . no
